data_2221885
loop_
_publ_author_name
'Yin, Jian-Ling'
'Feng, Yun-Long'

_publ_section_title
;
 2,2'-(<i>p</i>-Phenylenedithio)diacetic acid
;
_journal_coeditor_code AT2772
_journal_issue 6
_journal_name_full 'Acta Crystallographica Section E'
_journal_page_first o1206
_journal_paper_doi 10.1107/S1600536809015967
_journal_volume 65
_journal_year 2009
_chemical_formula_iupac 'C10 H10 O4 S2'
_chemical_formula_moiety 'C10 H10 O4 S2'
_chemical_formula_sum 'C10 H10 O4 S2'
_chemical_formula_weight 258.30
_chemical_name_systematic
;
2,2'-(<i>p</i>-Phenylenedithio)diacetic acid
;
_space_group_IT_number 2
_symmetry_cell_setting triclinic
_symmetry_space_group_name_Hall '-P 1'
_symmetry_space_group_name_H-M 'P -1'
_atom_sites_solution_hydrogens geom
_atom_sites_solution_primary direct
_atom_sites_solution_secondary difmap
_audit_creation_method SHELXL-97
_cell_angle_alpha 79.809(5)
_cell_angle_beta 70.738(4)
_cell_angle_gamma 76.112(4)
_cell_formula_units_Z 1
_cell_length_a 5.5633(4)
_cell_length_b 6.9311(5)
_cell_length_c 7.6173(6)
_cell_measurement_reflns_used 2874
_cell_measurement_temperature 296(2)
_cell_measurement_theta_max 27.63
_cell_measurement_theta_min 2.85
_cell_volume 267.64(4)
_computing_cell_refinement 'SAINT (Bruker, 2004)'
_computing_data_collection 'APEX2 (Bruker, 2004)'
_computing_data_reduction 'SAINT (Bruker, 2004)'
_computing_molecular_graphics 'SHELXTL (Sheldrick, 2008)'
_computing_publication_material 'SHELXL97 (Sheldrick, 2008)'
_computing_structure_refinement 'SHELXL97 (Sheldrick, 2008)'
_computing_structure_solution 'SHELXS97 (Sheldrick, 2008)'
_diffrn_ambient_temperature 296(2)
_diffrn_measured_fraction_theta_full 0.973
_diffrn_measured_fraction_theta_max 0.973
_diffrn_measurement_device_type 'Bruker APEXII'
_diffrn_measurement_method \w
_diffrn_radiation_monochromator graphite
_diffrn_radiation_source 'fine-focus sealed tube'
_diffrn_radiation_type MoK\a
_diffrn_radiation_wavelength 0.71073
_diffrn_reflns_av_R_equivalents 0.0155
_diffrn_reflns_av_sigmaI/netI 0.0131
_diffrn_reflns_limit_h_max 7
_diffrn_reflns_limit_h_min -7
_diffrn_reflns_limit_k_max 9
_diffrn_reflns_limit_k_min -8
_diffrn_reflns_limit_l_max 9
_diffrn_reflns_limit_l_min -9
_diffrn_reflns_number 3837
_diffrn_reflns_theta_full 27.63
_diffrn_reflns_theta_max 27.63
_diffrn_reflns_theta_min 2.85
_diffrn_standards_decay_% 0
_diffrn_standards_interval_count 0
_diffrn_standards_interval_time 0
_diffrn_standards_number 0
_exptl_absorpt_coefficient_mu 0.491
_exptl_absorpt_correction_T_max .908
_exptl_absorpt_correction_T_min .839
_exptl_absorpt_correction_type multi-scan
_exptl_absorpt_process_details '(SADABS; Sheldrick, 1996)'
_exptl_crystal_colour colourless
_exptl_crystal_density_diffrn 1.603
_exptl_crystal_density_method 'not measured'
_exptl_crystal_description block
_exptl_crystal_F_000 134
_exptl_crystal_size_max .471
_exptl_crystal_size_mid .298
_exptl_crystal_size_min .197
_refine_diff_density_max 0.190
_refine_diff_density_min -0.263
_refine_ls_extinction_method none
_refine_ls_goodness_of_fit_ref 1.090
_refine_ls_hydrogen_treatment mixed
_refine_ls_matrix_type full
_refine_ls_number_parameters 77
_refine_ls_number_reflns 1209
_refine_ls_number_restraints 0
_refine_ls_restrained_S_all 1.090
_refine_ls_R_factor_all 0.0283
_refine_ls_R_factor_gt 0.0267
_refine_ls_shift/su_max 0.000
_refine_ls_shift/su_mean 0.000
_refine_ls_structure_factor_coef Fsqd
_refine_ls_weighting_details 'calc w=1/[\s^2^(Fo^2^)+(0.0362P)^2^+0.0845P] where P=(Fo^2^+2Fc^2^)/3'
_refine_ls_weighting_scheme calc
_refine_ls_wR_factor_gt 0.0722
_refine_ls_wR_factor_ref 0.0734
_reflns_number_gt 1136
_reflns_number_total 1209
_reflns_threshold_expression I>2\s(I)
_cod_data_source_file at2772.cif
_cod_data_source_block I
_cod_original_cell_volume 267.64(3)
_cod_database_code 2221885
_cod_database_fobs_code 2221885

loop_
_symmetry_equiv_pos_as_xyz
'x, y, z'
'-x, -y, -z'

loop_
_atom_site_type_symbol
_atom_site_label
_atom_site_fract_x
_atom_site_fract_y
_atom_site_fract_z
_atom_site_U_iso_or_equiv
_atom_site_adp_type
_atom_site_calc_flag
_atom_site_refinement_flags
_atom_site_occupancy
_atom_site_disorder_assembly
_atom_site_disorder_group
S S1 0.66238(6) 0.55947(5) 0.67832(5) 0.03597(14) Uani d . 1 A 1
O O2 0.6441(2) 0.17946(15) 0.87948(16) 0.0469(3) Uani d . 1 A 1
O O1 0.2166(2) 0.19194(15) 0.97977(16) 0.0425(3) Uani d . 1 A 1
H H1 0.263(4) 0.075(4) 1.019(3) 0.069(7) Uiso d . 1 B 1
C C1 0.5592(3) 0.80504(18) 0.58268(18) 0.0294(3) Uani d . 1 . 1
C C2 0.3044(3) 0.9090(2) 0.6244(2) 0.0396(3) Uani d . 1 C 1
H H2A 0.1718 0.8488 0.7077 0.048 Uiso calc R 1 C 1
C C3 0.2472(3) 1.1024(2) 0.5422(2) 0.0390(3) Uani d . 1 . 1
H H3A 0.0759 1.1712 0.5713 0.047 Uiso calc R 1 . 1
C C4 0.3615(3) 0.47918(19) 0.80700(19) 0.0327(3) Uani d . 1 A 1
H H4A 0.2621 0.5652 0.9046 0.039 Uiso calc R 1 A 1
H H4B 0.2589 0.4866 0.7240 0.039 Uiso calc R 1 A 1
C C5 0.4234(3) 0.26763(19) 0.89175(19) 0.0327(3) Uani d . 1 A 1

loop_
_atom_site_aniso_label
_atom_site_aniso_U_11
_atom_site_aniso_U_22
_atom_site_aniso_U_33
_atom_site_aniso_U_12
_atom_site_aniso_U_13
_atom_site_aniso_U_23
S1 0.0319(2) 0.02282(19) 0.0434(2) -0.00331(13) -0.00692(15) 0.01037(13)
O2 0.0351(6) 0.0282(5) 0.0625(7) -0.0045(4) -0.0070(5) 0.0159(5)
O1 0.0346(5) 0.0263(5) 0.0558(7) -0.0073(4) -0.0062(5) 0.0111(5)
C1 0.0329(6) 0.0197(6) 0.0314(6) -0.0045(5) -0.0078(5) 0.0035(5)
C2 0.0305(7) 0.0276(7) 0.0469(8) -0.0061(5) -0.0006(6) 0.0106(6)
C3 0.0278(6) 0.0274(7) 0.0494(8) -0.0018(5) -0.0038(6) 0.0075(6)
C4 0.0327(7) 0.0227(6) 0.0361(7) -0.0042(5) -0.0071(5) 0.0060(5)
C5 0.0351(7) 0.0241(6) 0.0337(7) -0.0061(5) -0.0065(5) 0.0031(5)

loop_
_atom_type_symbol
_atom_type_description
_atom_type_scat_dispersion_real
_atom_type_scat_dispersion_imag
_atom_type_scat_source
C C 0.0033 0.0016 'International Tables Vol C Tables 4.2.6.8 and 6.1.1.4'
H H 0.0000 0.0000 'International Tables Vol C Tables 4.2.6.8 and 6.1.1.4'
O O 0.0106 0.0060 'International Tables Vol C Tables 4.2.6.8 and 6.1.1.4'
S S 0.1246 0.1234 'International Tables Vol C Tables 4.2.6.8 and 6.1.1.4'

loop_
_geom_angle_atom_site_label_1
_geom_angle_atom_site_label_2
_geom_angle_atom_site_label_3
_geom_angle_site_symmetry_1
_geom_angle_site_symmetry_3
_geom_angle
_geom_angle_publ_flag
C1 S1 C4 . . 103.14(6) ?
C5 O1 H1 . . 108.3(16) ?
C3 C1 C2 2_676 . 118.87(12) ?
C3 C1 S1 2_676 . 115.93(10) ?
C2 C1 S1 . . 125.20(10) ?
C3 C2 C1 . . 120.01(13) ?
C3 C2 H2A . . 120.0 ?
C1 C2 H2A . . 120.0 ?
C1 C3 C2 2_676 . 121.12(13) ?
C1 C3 H3A 2_676 . 119.4 ?
C2 C3 H3A . . 119.4 ?
C5 C4 S1 . . 108.38(9) ?
C5 C4 H4A . . 110.0 ?
S1 C4 H4A . . 110.0 ?
C5 C4 H4B . . 110.0 ?
S1 C4 H4B . . 110.0 ?
H4A C4 H4B . . 108.4 ?
O2 C5 O1 . . 124.48(12) ?
O2 C5 C4 . . 122.57(12) ?
O1 C5 C4 . . 112.95(12) ?

loop_
_geom_bond_atom_site_label_1
_geom_bond_atom_site_label_2
_geom_bond_site_symmetry_2
_geom_bond_distance
_geom_bond_publ_flag
S1 C1 . 1.7679(12) ?
S1 C4 . 1.8010(14) ?
O2 C5 . 1.2139(18) ?
O1 C5 . 1.3058(17) ?
O1 H1 . 0.82(2) ?
C1 C3 2_676 1.3843(19) ?
C1 C2 . 1.3866(19) ?
C2 C3 . 1.3860(19) ?
C2 H2A . 0.9300 ?
C3 C1 2_676 1.3843(19) ?
C3 H3A . 0.9300 ?
C4 C5 . 1.5015(17) ?
C4 H4A . 0.9700 ?
C4 H4B . 0.9700 ?

loop_
_geom_hbond_atom_site_label_D
_geom_hbond_atom_site_label_H
_geom_hbond_atom_site_label_A
_geom_hbond_site_symmetry_A
_geom_hbond_distance_DH
_geom_hbond_distance_HA
_geom_hbond_distance_DA
_geom_hbond_angle_DHA
O1 H1 O2 2_657 0.82(2) 1.82(2) 2.6440(14) 177(2)

loop_
_geom_torsion_atom_site_label_1
_geom_torsion_atom_site_label_2
_geom_torsion_atom_site_label_3
_geom_torsion_atom_site_label_4
_geom_torsion_site_symmetry_1
_geom_torsion_site_symmetry_2
_geom_torsion_site_symmetry_3
_geom_torsion_site_symmetry_4
_geom_torsion
_geom_torsion_publ_flag
C4 S1 C1 C3 . . . 2_676 -173.10(11) ?
C4 S1 C1 C2 . . . . 7.47(15) ?
C3 C1 C2 C3 2_676 . . . -0.2(3) ?
S1 C1 C2 C3 . . . . 179.18(12) ?
C1 C2 C3 C1 . . . 2_676 0.2(3) ?
C1 S1 C4 C5 . . . . 178.43(9) ?
S1 C4 C5 O2 . . . . 4.17(19) ?
S1 C4 C5 O1 . . . . -176.44(10) ?
